data_7010745
loop_
_publ_author_name
'Stender, Matthias'
'Wright, Robert J.'
'Eichler, Barrett E.'
'Prust, J\"org'
'Olmstead, Marilyn M.'
'Roesky, Herbert W.'
'Power, Philip P.'

_publ_section_title
;
 The synthesis and structure of lithium derivatives of the sterically
 encumbered \b-diketiminate ligand [{(2,6-Pri2H3C6)N(CH3)C}2CH]--, and
 a modified synthesis of the aminoimine precursor
;
_journal_issue 23
_journal_name_full 'Journal of the Chemical Society, Dalton Transactions'
_journal_page_first 3465
_journal_paper_doi 10.1039/b103149j
_journal_year 2001
_chemical_formula_sum 'C29 H42 N2'
_chemical_formula_weight 418.65
_chemical_name_common NacNacH
_space_group_IT_number 14
_symmetry_cell_setting monoclinic
_symmetry_space_group_name_Hall '-P 2yn'
_symmetry_space_group_name_H-M 'P 1 21/n 1'
_atom_sites_solution_hydrogens geom
_atom_sites_solution_primary direct
_atom_sites_solution_secondary difmap
_audit_creation_method SHELXL-97
_cell_angle_alpha 90.00
_cell_angle_beta 97.40(2)
_cell_angle_gamma 90.00
_cell_formula_units_Z 8
_cell_length_a 15.053(5)
_cell_length_b 17.944(6)
_cell_length_c 20.034(5)
_cell_measurement_reflns_used 29
_cell_measurement_temperature 293(2)
_cell_measurement_theta_max 27.89
_cell_measurement_theta_min 4.91
_cell_volume 5366(3)
_computing_cell_refinement 'Siemens P3'
_computing_data_collection 'Siemens P3'
_computing_data_reduction 'Siemens XDISK'
_computing_molecular_graphics 'XP, Bruker SHELXTL v. 5.10'
_computing_publication_material 'XCIF, Bruker SHELXTL v. 5.10'
_computing_structure_refinement 'XL, Bruker SHELXTL v. 5.10'
_computing_structure_solution 'XS, Bruker SHELXTL v. 5.10'
_diffrn_ambient_temperature 293(2)
_diffrn_measured_fraction_theta_full 0.997
_diffrn_measured_fraction_theta_max 0.997
_diffrn_measurement_device_type 'Siemens P4'
_diffrn_measurement_method 2\q-\w
_diffrn_radiation_monochromator 'nickel filter'
_diffrn_radiation_source 'Siemens Cu rotating anode'
_diffrn_radiation_type CuK\a
_diffrn_radiation_wavelength 1.54178
_diffrn_reflns_av_R_equivalents 0.0204
_diffrn_reflns_av_sigmaI/netI 0.0383
_diffrn_reflns_limit_h_max 16
_diffrn_reflns_limit_h_min -16
_diffrn_reflns_limit_k_max 19
_diffrn_reflns_limit_k_min 0
_diffrn_reflns_limit_l_max 21
_diffrn_reflns_limit_l_min 0
_diffrn_reflns_number 7786
_diffrn_reflns_theta_full 56.44
_diffrn_reflns_theta_max 56.44
_diffrn_reflns_theta_min 3.32
_diffrn_standards_decay_% <0.01
_diffrn_standards_interval_count 198
_diffrn_standards_number 2
_exptl_absorpt_coefficient_mu 0.444
_exptl_absorpt_correction_T_max 0.9653
_exptl_absorpt_correction_T_min 0.8932
_exptl_absorpt_correction_type empirical
_exptl_absorpt_process_details
; 
XABS2: an empirical absorption correction program.  Parkin, S.; 
Moezzi, B.; Hope, H. J. Appl. Cryst. 1995, 28, 53-56.
;
_exptl_crystal_colour colorless
_exptl_crystal_density_diffrn 1.036
_exptl_crystal_density_method 'not measured'
_exptl_crystal_description plate
_exptl_crystal_F_000 1840
_exptl_crystal_size_max 0.26
_exptl_crystal_size_mid 0.26
_exptl_crystal_size_min 0.08
_refine_diff_density_max 0.215
_refine_diff_density_min -0.200
_refine_diff_density_rms 0.039
_refine_ls_extinction_method none
_refine_ls_goodness_of_fit_ref 1.040
_refine_ls_hydrogen_treatment mixed
_refine_ls_matrix_type full
_refine_ls_number_parameters 587
_refine_ls_number_reflns 7091
_refine_ls_number_restraints 0
_refine_ls_restrained_S_all 1.040
_refine_ls_R_factor_all 0.0902
_refine_ls_R_factor_gt 0.0628
_refine_ls_shift/su_max 0.002
_refine_ls_shift/su_mean 0.000
_refine_ls_structure_factor_coef Fsqd
_refine_ls_weighting_details 'calc w=1/[\s^2^(Fo^2^)+(0.0653P)^2^+4.6853P] where P=(Fo^2^+2Fc^2^)/3'
_refine_ls_weighting_scheme calc
_refine_ls_wR_factor_gt 0.1489
_refine_ls_wR_factor_ref 0.1659
_reflns_number_gt 5195
_reflns_number_total 7091
_reflns_threshold_expression >2sigma(I)
_cod_data_source_file b103149j.txt
_cod_data_source_block be49
_cod_original_sg_symbol_H-M P2(1)/n
_cod_database_code 7010745

loop_
_symmetry_equiv_pos_as_xyz
'x, y, z'
'-x+1/2, y+1/2, -z+1/2'
'-x, -y, -z'
'x-1/2, -y-1/2, z-1/2'

loop_
_atom_site_label
_atom_site_type_symbol
_atom_site_fract_x
_atom_site_fract_y
_atom_site_fract_z
_atom_site_U_iso_or_equiv
_atom_site_adp_type
_atom_site_occupancy
_atom_site_symmetry_multiplicity
_atom_site_calc_flag
_atom_site_refinement_flags
_atom_site_disorder_assembly
_atom_site_disorder_group
N1 N 0.49703(15) 0.78985(12) 0.01102(11) 0.0235(5) Uani 1 1 d . . .
C1 C 0.54909(18) 0.80252(15) -0.03584(13) 0.0241(6) Uani 1 1 d . . .
N2 N 0.64817(16) 0.78325(13) 0.09804(11) 0.0249(6) Uani 1 1 d . . .
C2 C 0.64341(18) 0.80602(16) -0.01911(13) 0.0265(7) Uani 1 1 d . . .
H2B H 0.6768 0.8160 -0.0541 0.032 Uiso 1 1 calc R . .
N3 N 0.75058(17) 0.74303(15) 0.76262(12) 0.0355(7) Uani 1 1 d . . .
C3 C 0.69073(18) 0.79601(15) 0.04435(14) 0.0242(6) Uani 1 1 d . . .
N4 N 0.90038(15) 0.76186(14) 0.84704(11) 0.0297(6) Uani 1 1 d . . .
C4 C 0.5116(2) 0.81524(18) -0.10807(14) 0.0359(8) Uani 1 1 d . . .
H4B H 0.4638 0.7806 -0.1208 0.054 Uiso 1 1 calc R . .
H4C H 0.5579 0.8080 -0.1362 0.054 Uiso 1 1 calc R . .
H4D H 0.4891 0.8652 -0.1134 0.054 Uiso 1 1 calc R . .
C5 C 0.79051(19) 0.80042(19) 0.05380(15) 0.0383(8) Uani 1 1 d . . .
H5A H 0.8149 0.7558 0.0753 0.058 Uiso 1 1 calc R . .
H5B H 0.8094 0.8427 0.0814 0.058 Uiso 1 1 calc R . .
H5C H 0.8115 0.8056 0.0108 0.058 Uiso 1 1 calc R . .
C6 C 0.40173(18) 0.78634(15) -0.00516(13) 0.0227(6) Uani 1 1 d . . .
C7 C 0.35969(19) 0.71627(16) -0.01248(14) 0.0301(7) Uani 1 1 d . . .
C8 C 0.2670(2) 0.71405(18) -0.02739(15) 0.0362(8) Uani 1 1 d . . .
H8A H 0.2385 0.6681 -0.0337 0.043 Uiso 1 1 calc R . .
C9 C 0.2161(2) 0.77812(18) -0.03302(13) 0.0319(7) Uani 1 1 d . . .
H9A H 0.1541 0.7754 -0.0429 0.038 Uiso 1 1 calc R . .
C10 C 0.25812(19) 0.84622(17) -0.02380(14) 0.0319(7) Uani 1 1 d . . .
H10A H 0.2236 0.8894 -0.0271 0.038 Uiso 1 1 calc R . .
C11 C 0.35083(18) 0.85214(16) -0.00964(13) 0.0263(7) Uani 1 1 d . . .
C12 C 0.3953(2) 0.92759(16) 0.00378(16) 0.0369(8) Uani 1 1 d . . .
H12A H 0.4570 0.9231 -0.0066 0.044 Uiso 1 1 calc R . .
C13 C 0.3510(3) 0.9895(2) -0.0397(3) 0.0831(15) Uani 1 1 d . . .
H13A H 0.3482 0.9758 -0.0863 0.125 Uiso 1 1 calc R . .
H13B H 0.3851 1.0345 -0.0316 0.125 Uiso 1 1 calc R . .
H13C H 0.2914 0.9973 -0.0288 0.125 Uiso 1 1 calc R . .
C14 C 0.4005(3) 0.9471(2) 0.0780(2) 0.0833(15) Uani 1 1 d . . .
H14A H 0.4341 0.9095 0.1043 0.125 Uiso 1 1 calc R . .
H14B H 0.3410 0.9496 0.0904 0.125 Uiso 1 1 calc R . .
H14C H 0.4294 0.9945 0.0861 0.125 Uiso 1 1 calc R . .
C15 C 0.4142(2) 0.64470(17) -0.00520(18) 0.0455(9) Uani 1 1 d . . .
H15A H 0.4746 0.6577 0.0159 0.055 Uiso 1 1 calc R . .
C16 C 0.3758(3) 0.5877(2) 0.0408(2) 0.0719(13) Uani 1 1 d . . .
H16A H 0.3711 0.6102 0.0837 0.108 Uiso 1 1 calc R . .
H16B H 0.4149 0.5452 0.0470 0.108 Uiso 1 1 calc R . .
H16C H 0.3176 0.5720 0.0205 0.108 Uiso 1 1 calc R . .
C17 C 0.4232(3) 0.6106(2) -0.0733(2) 0.0758(13) Uani 1 1 d . . .
H17A H 0.4476 0.6469 -0.1011 0.114 Uiso 1 1 calc R . .
H17B H 0.3654 0.5951 -0.0945 0.114 Uiso 1 1 calc R . .
H17C H 0.4625 0.5683 -0.0675 0.114 Uiso 1 1 calc R . .
C18 C 0.69303(18) 0.76500(16) 0.16324(14) 0.0267(7) Uani 1 1 d . . .
C19 C 0.71453(19) 0.82165(18) 0.21077(14) 0.0330(7) Uani 1 1 d . . .
C20 C 0.7526(2) 0.8003(2) 0.27559(15) 0.0425(9) Uani 1 1 d . . .
H20A H 0.7666 0.8368 0.3082 0.051 Uiso 1 1 calc R . .
C21 C 0.7696(2) 0.7269(2) 0.29207(17) 0.0462(9) Uani 1 1 d . . .
H21A H 0.7942 0.7140 0.3355 0.055 Uiso 1 1 calc R . .
C22 C 0.7505(2) 0.6733(2) 0.24457(17) 0.0486(9) Uani 1 1 d . . .
H22A H 0.7635 0.6239 0.2559 0.058 Uiso 1 1 calc R . .
C23 C 0.7121(2) 0.69022(18) 0.17948(16) 0.0400(8) Uani 1 1 d . . .
C24 C 0.6874(3) 0.62896(19) 0.1286(2) 0.0608(11) Uani 1 1 d . . .
H24A H 0.6776 0.6523 0.0840 0.073 Uiso 1 1 calc R . .
C25 C 0.5998(3) 0.5935(3) 0.1411(3) 0.1014(19) Uani 1 1 d . . .
H25A H 0.5541 0.6310 0.1390 0.152 Uiso 1 1 calc R . .
H25B H 0.6069 0.5707 0.1848 0.152 Uiso 1 1 calc R . .
H25C H 0.5830 0.5563 0.1074 0.152 Uiso 1 1 calc R . .
C26 C 0.7617(3) 0.5703(2) 0.1271(2) 0.0722(12) Uani 1 1 d . . .
H26A H 0.7441 0.5351 0.0919 0.108 Uiso 1 1 calc R . .
H26B H 0.7712 0.5449 0.1696 0.108 Uiso 1 1 calc R . .
H26C H 0.8161 0.5945 0.1189 0.108 Uiso 1 1 calc R . .
C27 C 0.6968(2) 0.90237(18) 0.19357(17) 0.0433(8) Uani 1 1 d . . .
H27A H 0.6760 0.9051 0.1452 0.052 Uiso 1 1 calc R . .
C28 C 0.6223(3) 0.9335(2) 0.2304(2) 0.0628(11) Uani 1 1 d . . .
H28A H 0.5694 0.9037 0.2201 0.094 Uiso 1 1 calc R . .
H28B H 0.6096 0.9839 0.2164 0.094 Uiso 1 1 calc R . .
H28C H 0.6411 0.9324 0.2781 0.094 Uiso 1 1 calc R . .
C29 C 0.7822(3) 0.9490(2) 0.2069(2) 0.0617(11) Uani 1 1 d . . .
H29A H 0.7700 0.9990 0.1912 0.093 Uiso 1 1 calc R . .
H29B H 0.8277 0.9275 0.1835 0.093 Uiso 1 1 calc R . .
H29C H 0.8024 0.9498 0.2543 0.093 Uiso 1 1 calc R . .
C30 C 0.8058(2) 0.73608(19) 0.71445(14) 0.0361(8) Uani 1 1 d . . .
C31 C 0.8962(2) 0.74421(19) 0.72913(15) 0.0406(8) Uani 1 1 d . . .
H31A H 0.9299 0.7398 0.6936 0.049 Uiso 1 1 calc R . .
C32 C 0.9440(2) 0.75900(18) 0.79440(15) 0.0359(8) Uani 1 1 d . . .
C33 C 0.7629(2) 0.7187(2) 0.64414(15) 0.0526(10) Uani 1 1 d . . .
H33A H 0.7225 0.7581 0.6283 0.079 Uiso 1 1 calc R . .
H33B H 0.7303 0.6727 0.6443 0.079 Uiso 1 1 calc R . .
H33C H 0.8084 0.7141 0.6150 0.079 Uiso 1 1 calc R . .
C34 C 1.0429(2) 0.7718(2) 0.79886(16) 0.0523(10) Uani 1 1 d . . .
H34A H 1.0707 0.7603 0.8435 0.078 Uiso 1 1 calc R . .
H34B H 1.0540 0.8231 0.7889 0.078 Uiso 1 1 calc R . .
H34C H 1.0674 0.7403 0.7670 0.078 Uiso 1 1 calc R . .
C35 C 0.6555(2) 0.74321(19) 0.74939(14) 0.0343(8) Uani 1 1 d . . .
C36 C 0.6113(2) 0.8079(2) 0.72325(14) 0.0392(8) Uani 1 1 d . . .
C37 C 0.5181(2) 0.8048(2) 0.70871(15) 0.0463(9) Uani 1 1 d . . .
H37A H 0.4870 0.8466 0.6910 0.056 Uiso 1 1 calc R . .
C38 C 0.4714(2) 0.7407(2) 0.72010(15) 0.0490(10) Uani 1 1 d . . .
H38A H 0.4096 0.7393 0.7088 0.059 Uiso 1 1 calc R . .
C39 C 0.5160(2) 0.6791(2) 0.74818(15) 0.0466(9) Uani 1 1 d . . .
H39A H 0.4834 0.6370 0.7570 0.056 Uiso 1 1 calc R . .
C40 C 0.6087(2) 0.6782(2) 0.76368(14) 0.0379(8) Uani 1 1 d . . .
C41 C 0.6586(2) 0.6123(2) 0.79784(17) 0.0468(9) Uani 1 1 d . . .
H41A H 0.7159 0.6084 0.7798 0.056 Uiso 1 1 calc R . .
C42 C 0.6112(3) 0.5375(2) 0.7863(2) 0.0734(13) Uani 1 1 d . . .
H42A H 0.5973 0.5287 0.7388 0.110 Uiso 1 1 calc R . .
H42B H 0.5568 0.5381 0.8066 0.110 Uiso 1 1 calc R . .
H42C H 0.6496 0.4985 0.8061 0.110 Uiso 1 1 calc R . .
C43 C 0.6797(3) 0.6267(2) 0.87379(17) 0.0573(10) Uani 1 1 d . . .
H43A H 0.7120 0.5850 0.8949 0.086 Uiso 1 1 calc R . .
H43B H 0.6248 0.6331 0.8927 0.086 Uiso 1 1 calc R . .
H43C H 0.7155 0.6709 0.8812 0.086 Uiso 1 1 calc R . .
C44 C 0.6619(2) 0.8799(2) 0.71433(16) 0.0467(9) Uani 1 1 d . . .
H44A H 0.7255 0.8672 0.7167 0.056 Uiso 1 1 calc R . .
C45 C 0.6525(4) 0.9331(3) 0.7719(2) 0.0907(16) Uani 1 1 d . . .
H45A H 0.6836 0.9786 0.7652 0.136 Uiso 1 1 calc R . .
H45B H 0.6776 0.9107 0.8136 0.136 Uiso 1 1 calc R . .
H45C H 0.5902 0.9436 0.7734 0.136 Uiso 1 1 calc R . .
C46 C 0.6355(3) 0.9195(3) 0.6483(2) 0.0904(16) Uani 1 1 d . . .
H46A H 0.6397 0.8855 0.6118 0.136 Uiso 1 1 calc R . .
H46B H 0.6750 0.9609 0.6448 0.136 Uiso 1 1 calc R . .
H46C H 0.5751 0.9372 0.6463 0.136 Uiso 1 1 calc R . .
C47 C 0.94533(18) 0.77644(16) 0.91259(14) 0.0278(7) Uani 1 1 d . . .
C48 C 0.96311(19) 0.71642(16) 0.95770(14) 0.0291(7) Uani 1 1 d . . .
C49 C 0.99988(19) 0.73122(18) 1.02340(14) 0.0342(8) Uani 1 1 d . . .
H49A H 1.0119 0.6918 1.0534 0.041 Uiso 1 1 calc R . .
C50 C 1.01906(19) 0.80296(17) 1.04539(15) 0.0334(7) Uani 1 1 d . . .
H50A H 1.0434 0.8119 1.0897 0.040 Uiso 1 1 calc R . .
C51 C 1.00164(19) 0.86114(18) 1.00079(15) 0.0336(7) Uani 1 1 d . . .
H51A H 1.0147 0.9095 1.0156 0.040 Uiso 1 1 calc R . .
C52 C 0.96500(18) 0.84946(17) 0.93408(14) 0.0301(7) Uani 1 1 d . . .
C53 C 0.9445(2) 0.91654(17) 0.88748(16) 0.0380(8) Uani 1 1 d . . .
H53A H 0.9249 0.8974 0.8422 0.046 Uiso 1 1 calc R . .
C54 C 0.8672(2) 0.9620(2) 0.90927(19) 0.0512(9) Uani 1 1 d . . .
H54A H 0.8139 0.9320 0.9051 0.077 Uiso 1 1 calc R . .
H54B H 0.8570 1.0052 0.8811 0.077 Uiso 1 1 calc R . .
H54C H 0.8821 0.9772 0.9553 0.077 Uiso 1 1 calc R . .
C55 C 1.0282(2) 0.9642(2) 0.88378(18) 0.0531(10) Uani 1 1 d . . .
H55A H 1.0138 1.0044 0.8526 0.080 Uiso 1 1 calc R . .
H55B H 1.0744 0.9339 0.8688 0.080 Uiso 1 1 calc R . .
H55C H 1.0487 0.9841 0.9275 0.080 Uiso 1 1 calc R . .
C56 C 0.9449(2) 0.63674(18) 0.93408(16) 0.0409(8) Uani 1 1 d . . .
H56A H 0.9031 0.6386 0.8924 0.049 Uiso 1 1 calc R . .
C57 C 1.0324(3) 0.5997(2) 0.9176(2) 0.0737(13) Uani 1 1 d . . .
H57A H 1.0570 0.6286 0.8840 0.111 Uiso 1 1 calc R . .
H57B H 1.0196 0.5502 0.9009 0.111 Uiso 1 1 calc R . .
H57C H 1.0749 0.5974 0.9576 0.111 Uiso 1 1 calc R . .
C58 C 0.9016(3) 0.5903(2) 0.98451(18) 0.0622(11) Uani 1 1 d . . .
H58A H 0.8474 0.6141 0.9938 0.093 Uiso 1 1 calc R . .
H58B H 0.9421 0.5859 1.0254 0.093 Uiso 1 1 calc R . .
H58C H 0.8879 0.5416 0.9661 0.093 Uiso 1 1 calc R . .
H2 H 0.584(3) 0.780(2) 0.085(2) 0.086(14) Uiso 1 1 d . . .
H3 H 0.782(3) 0.749(2) 0.8048(19) 0.072(13) Uiso 1 1 d . . .

loop_
_atom_site_aniso_label
_atom_site_aniso_U_11
_atom_site_aniso_U_22
_atom_site_aniso_U_33
_atom_site_aniso_U_23
_atom_site_aniso_U_13
_atom_site_aniso_U_12
N1 0.0265(13) 0.0155(13) 0.0290(13) -0.0003(10) 0.0051(10) -0.0015(10)
C1 0.0297(16) 0.0137(15) 0.0294(15) -0.0031(12) 0.0056(12) 0.0026(12)
N2 0.0258(13) 0.0224(14) 0.0268(13) 0.0011(10) 0.0047(11) -0.0008(11)
C2 0.0304(16) 0.0252(17) 0.0255(15) 0.0009(12) 0.0100(12) 0.0005(13)
N3 0.0293(14) 0.0509(19) 0.0263(14) -0.0059(12) 0.0037(12) -0.0003(12)
C3 0.0260(15) 0.0129(15) 0.0343(16) -0.0014(12) 0.0059(13) 0.0001(12)
N4 0.0291(13) 0.0355(16) 0.0246(13) -0.0023(11) 0.0042(11) 0.0022(11)
C4 0.0349(17) 0.043(2) 0.0302(16) 0.0008(15) 0.0037(13) 0.0004(15)
C5 0.0328(18) 0.049(2) 0.0334(17) 0.0021(15) 0.0066(14) 0.0023(15)
C6 0.0260(15) 0.0194(16) 0.0223(14) 0.0010(12) 0.0015(11) 0.0005(12)
C7 0.0335(17) 0.0195(17) 0.0367(17) -0.0001(13) 0.0018(13) -0.0026(13)
C8 0.0350(18) 0.0295(19) 0.0431(18) -0.0013(15) 0.0012(14) -0.0094(15)
C9 0.0263(16) 0.043(2) 0.0264(15) -0.0024(14) 0.0019(12) -0.0038(15)
C10 0.0320(17) 0.0318(19) 0.0319(16) 0.0038(14) 0.0043(13) 0.0083(14)
C11 0.0299(17) 0.0220(17) 0.0274(15) 0.0008(12) 0.0049(12) 0.0029(13)
C12 0.0390(18) 0.0181(17) 0.054(2) -0.0025(15) 0.0090(15) 0.0007(14)
C13 0.076(3) 0.030(2) 0.136(4) 0.023(2) -0.012(3) -0.002(2)
C14 0.114(4) 0.062(3) 0.079(3) -0.039(2) 0.031(3) -0.043(3)
C15 0.042(2) 0.0161(17) 0.076(2) 0.0022(17) -0.0040(17) -0.0042(14)
C16 0.079(3) 0.039(2) 0.095(3) 0.026(2) 0.002(2) 0.000(2)
C17 0.096(3) 0.038(2) 0.097(3) -0.006(2) 0.029(3) 0.016(2)
C18 0.0253(15) 0.0257(17) 0.0289(16) 0.0042(13) 0.0032(12) -0.0041(13)
C19 0.0310(17) 0.036(2) 0.0325(17) -0.0026(14) 0.0072(13) -0.0062(14)
C20 0.0329(18) 0.063(3) 0.0320(18) -0.0084(17) 0.0046(14) -0.0093(17)
C21 0.0340(19) 0.068(3) 0.0360(19) 0.0197(19) 0.0018(15) -0.0007(18)
C22 0.049(2) 0.049(2) 0.046(2) 0.0199(19) -0.0027(17) 0.0022(18)
C23 0.046(2) 0.031(2) 0.0412(19) 0.0088(15) -0.0004(15) -0.0015(15)
C24 0.089(3) 0.023(2) 0.064(2) 0.0094(17) -0.017(2) 0.002(2)
C25 0.073(3) 0.046(3) 0.174(6) -0.030(3) -0.025(3) 0.000(2)
C26 0.100(3) 0.045(3) 0.074(3) 0.010(2) 0.021(2) 0.011(2)
C27 0.053(2) 0.032(2) 0.0443(19) -0.0107(16) 0.0062(16) -0.0078(16)
C28 0.062(3) 0.045(2) 0.083(3) -0.014(2) 0.014(2) 0.002(2)
C29 0.072(3) 0.039(2) 0.078(3) -0.017(2) 0.022(2) -0.015(2)
C30 0.0337(18) 0.047(2) 0.0279(16) -0.0044(15) 0.0053(13) -0.0003(15)
C31 0.0321(18) 0.062(2) 0.0284(16) -0.0078(16) 0.0086(14) 0.0028(16)
C32 0.0313(17) 0.044(2) 0.0331(17) -0.0034(15) 0.0081(14) 0.0030(15)
C33 0.041(2) 0.089(3) 0.0275(17) -0.0147(18) 0.0036(15) 0.0008(19)
C34 0.0334(19) 0.085(3) 0.0392(19) -0.0146(19) 0.0087(15) -0.0018(19)
C35 0.0291(17) 0.051(2) 0.0223(15) -0.0078(14) 0.0023(12) 0.0032(16)
C36 0.0386(19) 0.057(2) 0.0218(15) -0.0059(15) 0.0053(13) -0.0025(17)
C37 0.038(2) 0.072(3) 0.0292(17) -0.0028(17) 0.0024(14) 0.0103(19)
C38 0.0291(18) 0.088(3) 0.0299(17) -0.0121(19) 0.0052(14) -0.007(2)
C39 0.040(2) 0.066(3) 0.0339(18) -0.0077(18) 0.0059(15) -0.0066(19)
C40 0.0328(18) 0.053(2) 0.0279(16) -0.0117(15) 0.0045(13) -0.0047(16)
C41 0.048(2) 0.046(2) 0.047(2) -0.0064(17) 0.0076(16) -0.0043(17)
C42 0.090(3) 0.057(3) 0.073(3) -0.009(2) 0.006(2) -0.013(2)
C43 0.068(3) 0.054(3) 0.049(2) 0.0053(19) 0.0010(18) -0.002(2)
C44 0.046(2) 0.055(2) 0.0385(19) 0.0038(17) 0.0036(16) 0.0044(18)
C45 0.127(4) 0.069(3) 0.082(3) -0.025(3) 0.037(3) -0.038(3)
C46 0.103(4) 0.087(4) 0.072(3) 0.030(3) -0.022(3) -0.025(3)
C47 0.0243(15) 0.0307(18) 0.0287(16) -0.0026(14) 0.0050(12) 0.0005(13)
C48 0.0286(16) 0.0267(18) 0.0324(16) -0.0019(14) 0.0050(13) -0.0006(13)
C49 0.0330(17) 0.038(2) 0.0324(17) 0.0059(15) 0.0061(13) 0.0067(15)
C50 0.0324(17) 0.038(2) 0.0300(16) -0.0053(15) 0.0046(13) -0.0005(15)
C51 0.0310(16) 0.0306(18) 0.0398(18) -0.0108(15) 0.0066(13) -0.0015(14)
C52 0.0269(16) 0.0288(18) 0.0354(17) -0.0017(14) 0.0074(13) 0.0011(13)
C53 0.0430(19) 0.0300(19) 0.0403(18) 0.0024(15) 0.0027(15) -0.0005(15)
C54 0.049(2) 0.036(2) 0.066(2) 0.0061(18) 0.0014(18) 0.0058(17)
C55 0.059(2) 0.044(2) 0.057(2) 0.0102(18) 0.0126(18) -0.0047(19)
C56 0.050(2) 0.0304(19) 0.0414(19) 0.0000(15) 0.0040(15) -0.0036(16)
C57 0.076(3) 0.038(2) 0.111(4) -0.022(2) 0.025(3) 0.004(2)
C58 0.085(3) 0.044(2) 0.055(2) 0.0061(19) 0.001(2) -0.015(2)

loop_
_atom_type_symbol
_atom_type_description
_atom_type_scat_dispersion_real
_atom_type_scat_dispersion_imag
_atom_type_scat_source
C C 0.0181 0.0091 'International Tables Vol C Tables 4.2.6.8 and 6.1.1.4'
H H 0.0000 0.0000 'International Tables Vol C Tables 4.2.6.8 and 6.1.1.4'
N N 0.0311 0.0180 'International Tables Vol C Tables 4.2.6.8 and 6.1.1.4'

loop_
_geom_angle_atom_site_label_1
_geom_angle_atom_site_label_2
_geom_angle_atom_site_label_3
_geom_angle
_geom_angle_site_symmetry_1
_geom_angle_site_symmetry_3
_geom_angle_publ_flag
C1 N1 C6 121.1(2) . . ?
N1 C1 C2 120.6(2) . . ?
N1 C1 C4 121.9(2) . . ?
C2 C1 C4 117.5(2) . . ?
C3 N2 C18 123.7(2) . . ?
C3 C2 C1 126.3(3) . . ?
C30 N3 C35 124.1(3) . . ?
N2 C3 C2 121.0(3) . . ?
N2 C3 C5 119.0(2) . . ?
C2 C3 C5 120.0(3) . . ?
C32 N4 C47 121.4(2) . . ?
C7 C6 C11 120.7(3) . . ?
C7 C6 N1 119.2(2) . . ?
C11 C6 N1 120.0(2) . . ?
C8 C7 C6 118.3(3) . . ?
C8 C7 C15 120.7(3) . . ?
C6 C7 C15 121.0(3) . . ?
C9 C8 C7 121.7(3) . . ?
C8 C9 C10 119.2(3) . . ?
C9 C10 C11 121.8(3) . . ?
C10 C11 C6 118.3(3) . . ?
C10 C11 C12 120.8(3) . . ?
C6 C11 C12 120.9(2) . . ?
C13 C12 C11 113.6(3) . . ?
C13 C12 C14 111.0(3) . . ?
C11 C12 C14 110.1(3) . . ?
C7 C15 C17 111.3(3) . . ?
C7 C15 C16 112.3(3) . . ?
C17 C15 C16 110.8(3) . . ?
C23 C18 C19 120.9(3) . . ?
C23 C18 N2 119.3(3) . . ?
C19 C18 N2 119.7(3) . . ?
C20 C19 C18 117.5(3) . . ?
C20 C19 C27 120.9(3) . . ?
C18 C19 C27 121.6(3) . . ?
C21 C20 C19 121.7(3) . . ?
C22 C21 C20 119.7(3) . . ?
C21 C22 C23 121.8(3) . . ?
C22 C23 C18 118.3(3) . . ?
C22 C23 C24 120.6(3) . . ?
C18 C23 C24 121.0(3) . . ?
C25 C24 C23 109.7(4) . . ?
C25 C24 C26 111.5(3) . . ?
C23 C24 C26 113.2(3) . . ?
C19 C27 C28 111.2(3) . . ?
C19 C27 C29 111.5(3) . . ?
C28 C27 C29 111.7(3) . . ?
N3 C30 C31 121.5(3) . . ?
N3 C30 C33 117.1(3) . . ?
C31 C30 C33 121.4(3) . . ?
C30 C31 C32 125.9(3) . . ?
N4 C32 C31 119.7(3) . . ?
N4 C32 C34 122.8(3) . . ?
C31 C32 C34 117.5(3) . . ?
C36 C35 C40 122.2(3) . . ?
C36 C35 N3 119.3(3) . . ?
C40 C35 N3 118.6(3) . . ?
C37 C36 C35 117.4(3) . . ?
C37 C36 C44 120.9(3) . . ?
C35 C36 C44 121.7(3) . . ?
C38 C37 C36 121.2(3) . . ?
C39 C38 C37 120.3(3) . . ?
C38 C39 C40 121.5(4) . . ?
C39 C40 C35 117.4(3) . . ?
C39 C40 C41 122.3(3) . . ?
C35 C40 C41 120.3(3) . . ?
C40 C41 C42 115.0(3) . . ?
C40 C41 C43 110.0(3) . . ?
C42 C41 C43 109.4(3) . . ?
C46 C44 C45 109.3(4) . . ?
C46 C44 C36 115.1(3) . . ?
C45 C44 C36 110.3(3) . . ?
C52 C47 C48 120.2(3) . . ?
C52 C47 N4 120.9(3) . . ?
C48 C47 N4 118.7(3) . . ?
C49 C48 C47 118.8(3) . . ?
C49 C48 C56 120.6(3) . . ?
C47 C48 C56 120.5(3) . . ?
C50 C49 C48 121.6(3) . . ?
C51 C50 C49 119.1(3) . . ?
C50 C51 C52 121.8(3) . . ?
C51 C52 C47 118.5(3) . . ?
C51 C52 C53 119.4(3) . . ?
C47 C52 C53 122.1(3) . . ?
C52 C53 C54 110.2(3) . . ?
C52 C53 C55 111.5(3) . . ?
C54 C53 C55 112.1(3) . . ?
C58 C56 C48 112.6(3) . . ?
C58 C56 C57 110.9(3) . . ?
C48 C56 C57 110.3(3) . . ?

loop_
_geom_bond_atom_site_label_1
_geom_bond_atom_site_label_2
_geom_bond_distance
_geom_bond_site_symmetry_2
_geom_bond_publ_flag
N1 C1 1.318(3) . ?
N1 C6 1.431(3) . ?
C1 C2 1.418(4) . ?
C1 C4 1.501(4) . ?
N2 C3 1.341(3) . ?
N2 C18 1.429(4) . ?
C2 C3 1.386(4) . ?
N3 C30 1.358(4) . ?
N3 C35 1.421(4) . ?
C3 C5 1.492(4) . ?
N4 C32 1.313(4) . ?
N4 C47 1.422(3) . ?
C6 C7 1.407(4) . ?
C6 C11 1.404(4) . ?
C7 C8 1.390(4) . ?
C7 C15 1.521(4) . ?
C8 C9 1.378(4) . ?
C9 C10 1.378(4) . ?
C10 C11 1.392(4) . ?
C11 C12 1.519(4) . ?
C12 C13 1.513(5) . ?
C12 C14 1.519(5) . ?
C15 C17 1.518(5) . ?
C15 C16 1.539(5) . ?
C18 C23 1.402(4) . ?
C18 C19 1.402(4) . ?
C19 C20 1.403(4) . ?
C19 C27 1.505(4) . ?
C20 C21 1.374(5) . ?
C21 C22 1.358(5) . ?
C22 C23 1.391(4) . ?
C23 C24 1.512(5) . ?
C24 C25 1.513(6) . ?
C24 C26 1.538(5) . ?
C27 C28 1.525(5) . ?
C27 C29 1.528(5) . ?
C30 C31 1.362(4) . ?
C30 C33 1.505(4) . ?
C31 C32 1.434(4) . ?
C32 C34 1.498(4) . ?
C35 C36 1.406(5) . ?
C35 C40 1.411(5) . ?
C36 C37 1.396(4) . ?
C36 C44 1.522(5) . ?
C37 C38 1.382(5) . ?
C38 C39 1.376(5) . ?
C39 C40 1.389(4) . ?
C40 C41 1.517(5) . ?
C41 C42 1.524(5) . ?
C41 C43 1.536(5) . ?
C44 C46 1.508(5) . ?
C44 C45 1.518(5) . ?
C47 C52 1.399(4) . ?
C47 C48 1.409(4) . ?
C48 C49 1.386(4) . ?
C48 C56 1.520(4) . ?
C49 C50 1.379(4) . ?
C50 C51 1.377(4) . ?
C51 C52 1.395(4) . ?
C52 C53 1.530(4) . ?
C53 C54 1.530(4) . ?
C53 C55 1.532(4) . ?
C56 C58 1.520(5) . ?
C56 C57 1.549(5) . ?
